data_7242652
loop_
_publ_author_name
'Miranda, Carlos Dar\'io'
'Villarroel-Rocha, Dimar'
'Sapag, Karim'
'L\'opez, Carlos Alberto'
'Pedregosa, Jos\'e Carmelo'
'Alonso, Jos\'e Antonio'

_publ_section_title
;
 Synthesis conditions impact on Sr11Mo4O23 electroceramic: crystal
 structure, stability and transport properties
;
_journal_issue 23
_journal_name_full 'RSC Advances'
_journal_page_first 13814
_journal_page_last 13820
_journal_paper_doi 10.1039/D0RA10620H
_journal_volume 11
_journal_year 2021
_chemical_formula_iupac Sr11Mo4O23
_chemical_formula_sum 'Mo4 O23 Sr11'
_chemical_formula_weight 1715.57
_space_group_IT_number 227
_space_group_name_Hall '-F 4vw 2vw 3'
_space_group_name_H-M_alt 'F d -3 m :2'
_symmetry_cell_setting cubic
_symmetry_space_group_name_Hall '-F 4vw 2vw 3'
_symmetry_space_group_name_H-M 'F d -3 m :2'
_audit_update_record
;
2020-12-07 deposited with the CCDC.	2021-03-24 downloaded from the CCDC.
;
_cell_angle_alpha 90.0000
_cell_angle_beta 90.0000
_cell_angle_gamma 90.0000
_cell_formula_units_Z 8
_cell_length_a 16.61883(3)
_cell_length_b 16.61883(3)
_cell_length_c 16.61883(3)
_cell_measurement_temperature 1073
_cell_volume 4589.880(14)
_diffrn_ambient_temperature 1073
_diffrn_measurement_device_type ALBA-bl04
_diffrn_radiation_probe x-rays
_diffrn_radiation_wavelength 0.3252
_exptl_crystal_preparation electrolyte
_exptl_crystal_recrystallization_method 'Solid state reaction'
_pd_calc_method '   Rietveld Refinement'
_pd_instr_location ' ?                                                                                         '
_pd_meas_2theta_range_inc 0.003000
_pd_meas_2theta_range_max 38.958000
_pd_meas_2theta_range_min 1.020000
_pd_proc_2theta_range_inc 0.003000
_pd_proc_2theta_range_max 38.959221
_pd_proc_2theta_range_min 1.021220
_pd_proc_info_excluded_regions
' ?                                                                                         '
_pd_proc_ls_background_function '   FullProf Background function number  '
_pd_proc_ls_peak_cutoff 0.00500
_pd_proc_ls_profile_function '                                                                              '
_pd_proc_ls_prof_R_factor 8.5240
_pd_proc_ls_prof_wR_expected 8.6038
_pd_proc_ls_prof_wR_factor 11.4122
_pd_proc_number_of_points 9333
_pd_spec_mounting ' ?'
_cod_data_source_file d0ra10620h2.cif
_cod_data_source_block Sr11Mo4O23_800
_cod_depositor_comments
;
The following automatic conversions were performed:

data item '_symmetry_cell_setting' value 'Cubic' was changed to
'cubic' in accordance with the
/home/data/users/saulius/crontab/automatic-downloads/rss-feeds/RSC/lib/dictionaries/cif_core.dic
dictionary named 'cif_core.dic' version 2.4.2 last updated on
2011-04-26.

Automatic conversion script
Id: cif_fix_values 7556 2019-12-06 15:28:31Z antanas 
;
_cod_original_cell_volume 4589.880(12)
_cod_original_sg_symbol_H-M 'F d -3 m'
_cod_original_formula_sum Sr11Mo4O23
_cod_database_code 7242652
_pd_proc_ls_prof_cr_factor 29.8114
_pd_proc_ls_prof_cwr_factor 22.3580
_pd_proc_ls_prof_cwr_expected 16.8559
_pd_proc_ls_prof_chi2 1.7594
_pd_proc_ls_prof_echi2 1.7140

loop_
_symmetry_equiv_pos_as_xyz
x,y,z
x,-y+1/4,-z+1/4
-x+1/4,y,-z+1/4
-x+1/4,-y+1/4,z
y,z,x
-y+1/4,-z+1/4,x
y,-z+1/4,-x+1/4
-y+1/4,z,-x+1/4
z,x,y
-z+1/4,x,-y+1/4
-z+1/4,-x+1/4,y
z,-x+1/4,-y+1/4
y,x,z
-y+1/4,x,-z+1/4
y,-x+1/4,-z+1/4
-y+1/4,-x+1/4,z
z,y,x
-z+1/4,-y+1/4,x
-z+1/4,y,-x+1/4
z,-y+1/4,-x+1/4
x,z,y
x,-z+1/4,-y+1/4
-x+1/4,-z+1/4,y
-x+1/4,z,-y+1/4
-x,-y,-z
-x,y+3/4,z+3/4
x+3/4,-y,z+3/4
x+3/4,y+3/4,-z
-y,-z,-x
y+3/4,z+3/4,-x
-y,z+3/4,x+3/4
y+3/4,-z,x+3/4
-z,-x,-y
z+3/4,-x,y+3/4
z+3/4,x+3/4,-y
-z,x+3/4,y+3/4
-y,-x,-z
y+3/4,-x,z+3/4
-y,x+3/4,z+3/4
y+3/4,x+3/4,-z
-z,-y,-x
z+3/4,y+3/4,-x
z+3/4,-y,x+3/4
-z,y+3/4,x+3/4
-x,-z,-y
-x,z+3/4,y+3/4
x+3/4,z+3/4,-y
x+3/4,-z,y+3/4
x+1/2,y+1/2,z
x+1/2,-y+3/4,-z+1/4
-x+3/4,y+1/2,-z+1/4
-x+3/4,-y+3/4,z
y+1/2,z+1/2,x
-y+3/4,-z+3/4,x
y+1/2,-z+3/4,-x+1/4
-y+3/4,z+1/2,-x+1/4
z+1/2,x+1/2,y
-z+3/4,x+1/2,-y+1/4
-z+3/4,-x+3/4,y
z+1/2,-x+3/4,-y+1/4
y+1/2,x+1/2,z
-y+3/4,x+1/2,-z+1/4
y+1/2,-x+3/4,-z+1/4
-y+3/4,-x+3/4,z
z+1/2,y+1/2,x
-z+3/4,-y+3/4,x
-z+3/4,y+1/2,-x+1/4
z+1/2,-y+3/4,-x+1/4
x+1/2,z+1/2,y
x+1/2,-z+3/4,-y+1/4
-x+3/4,-z+3/4,y
-x+3/4,z+1/2,-y+1/4
-x+1/2,-y+1/2,-z
-x+1/2,y+1/4,z+3/4
x+1/4,-y+1/2,z+3/4
x+1/4,y+1/4,-z
-y+1/2,-z+1/2,-x
y+1/4,z+1/4,-x
-y+1/2,z+1/4,x+3/4
y+1/4,-z+1/2,x+3/4
-z+1/2,-x+1/2,-y
z+1/4,-x+1/2,y+3/4
z+1/4,x+1/4,-y
-z+1/2,x+1/4,y+3/4
-y+1/2,-x+1/2,-z
y+1/4,-x+1/2,z+3/4
-y+1/2,x+1/4,z+3/4
y+1/4,x+1/4,-z
-z+1/2,-y+1/2,-x
z+1/4,y+1/4,-x
z+1/4,-y+1/2,x+3/4
-z+1/2,y+1/4,x+3/4
-x+1/2,-z+1/2,-y
-x+1/2,z+1/4,y+3/4
x+1/4,z+1/4,-y
x+1/4,-z+1/2,y+3/4
x+1/2,y,z+1/2
x+1/2,-y+1/4,-z+3/4
-x+3/4,y,-z+3/4
-x+3/4,-y+1/4,z+1/2
y+1/2,z,x+1/2
-y+3/4,-z+1/4,x+1/2
y+1/2,-z+1/4,-x+3/4
-y+3/4,z,-x+3/4
z+1/2,x,y+1/2
-z+3/4,x,-y+3/4
-z+3/4,-x+1/4,y+1/2
z+1/2,-x+1/4,-y+3/4
y+1/2,x,z+1/2
-y+3/4,x,-z+3/4
y+1/2,-x+1/4,-z+3/4
-y+3/4,-x+1/4,z+1/2
z+1/2,y,x+1/2
-z+3/4,-y+1/4,x+1/2
-z+3/4,y,-x+3/4
z+1/2,-y+1/4,-x+3/4
x+1/2,z,y+1/2
x+1/2,-z+1/4,-y+3/4
-x+3/4,-z+1/4,y+1/2
-x+3/4,z,-y+3/4
-x+1/2,-y,-z+1/2
-x+1/2,y+3/4,z+1/4
x+1/4,-y,z+1/4
x+1/4,y+3/4,-z+1/2
-y+1/2,-z,-x+1/2
y+1/4,z+3/4,-x+1/2
-y+1/2,z+3/4,x+1/4
y+1/4,-z,x+1/4
-z+1/2,-x,-y+1/2
z+1/4,-x,y+1/4
z+1/4,x+3/4,-y+1/2
-z+1/2,x+3/4,y+1/4
-y+1/2,-x,-z+1/2
y+1/4,-x,z+1/4
-y+1/2,x+3/4,z+1/4
y+1/4,x+3/4,-z+1/2
-z+1/2,-y,-x+1/2
z+1/4,y+3/4,-x+1/2
z+1/4,-y,x+1/4
-z+1/2,y+3/4,x+1/4
-x+1/2,-z,-y+1/2
-x+1/2,z+3/4,y+1/4
x+1/4,z+3/4,-y+1/2
x+1/4,-z,y+1/4
x,y+1/2,z+1/2
x,-y+3/4,-z+3/4
-x+1/4,y+1/2,-z+3/4
-x+1/4,-y+3/4,z+1/2
y,z+1/2,x+1/2
-y+1/4,-z+3/4,x+1/2
y,-z+3/4,-x+3/4
-y+1/4,z+1/2,-x+3/4
z,x+1/2,y+1/2
-z+1/4,x+1/2,-y+3/4
-z+1/4,-x+3/4,y+1/2
z,-x+3/4,-y+3/4
y,x+1/2,z+1/2
-y+1/4,x+1/2,-z+3/4
y,-x+3/4,-z+3/4
-y+1/4,-x+3/4,z+1/2
z,y+1/2,x+1/2
-z+1/4,-y+3/4,x+1/2
-z+1/4,y+1/2,-x+3/4
z,-y+3/4,-x+3/4
x,z+1/2,y+1/2
x,-z+3/4,-y+3/4
-x+1/4,-z+3/4,y+1/2
-x+1/4,z+1/2,-y+3/4
-x,-y+1/2,-z+1/2
-x,y+1/4,z+1/4
x+3/4,-y+1/2,z+1/4
x+3/4,y+1/4,-z+1/2
-y,-z+1/2,-x+1/2
y+3/4,z+1/4,-x+1/2
-y,z+1/4,x+1/4
y+3/4,-z+1/2,x+1/4
-z,-x+1/2,-y+1/2
z+3/4,-x+1/2,y+1/4
z+3/4,x+1/4,-y+1/2
-z,x+1/4,y+1/4
-y,-x+1/2,-z+1/2
y+3/4,-x+1/2,z+1/4
-y,x+1/4,z+1/4
y+3/4,x+1/4,-z+1/2
-z,-y+1/2,-x+1/2
z+3/4,y+1/4,-x+1/2
z+3/4,-y+1/2,x+1/4
-z,y+1/4,x+1/4
-x,-z+1/2,-y+1/2
-x,z+1/4,y+1/4
x+3/4,z+1/4,-y+1/2
x+3/4,-z+1/2,y+1/4

loop_
_atom_site_label
_atom_site_fract_x
_atom_site_fract_y
_atom_site_fract_z
_atom_site_U_iso_or_equiv
_atom_site_occupancy
_atom_site_adp_type
_atom_site_type_symbol
Sr1 0.40076(4) 0.12500 0.12500 0.0488(2) 1.00000 Uiso Sr+2
Sr2 0.37500 0.37500 0.37500 0.0524(7) 1.00008 Uiso Sr+2
Sr3 0.22677(3) 0.22677(3) 0.22677(3) 0.0709(4) 1.00002 Uiso Sr+2
Mo1 0.50000 0.50000 0.50000 0.02044(15) 0.99996 Uiso Mo+6
Mo2 0.00000 0.00000 0.00000 0.02044(15) 0.99996 Uiso Mo+6
O1 0.4987(3) 0.4987(3) 0.6118(3) 0.0473(19) 1.00000 Uiso O-2
O2 0.0792(8) 0.0792(8) 0.0044(9) 0.198(9) 0.45800 Uiso O-2
O3 0.00000 0.0774(8) -0.0774(8) 0.198(9) 0.45800 Uiso O-2

loop_
_atom_type_symbol
_atom_type_scat_Cromer_Mann_a1
_atom_type_scat_Cromer_Mann_b1
_atom_type_scat_Cromer_Mann_a2
_atom_type_scat_Cromer_Mann_b2
_atom_type_scat_Cromer_Mann_a3
_atom_type_scat_Cromer_Mann_b3
_atom_type_scat_Cromer_Mann_a4
_atom_type_scat_Cromer_Mann_b4
_atom_type_scat_Cromer_Mann_c
_atom_type_scat_dispersion_real
_atom_type_scat_dispersion_imag
_atom_type_scat_source
sr+2 18.08740 1.49070 8.13730 12.69630 2.56540 24.56510 -34.19300 -0.01380 41.40250 -0.23000 2.20300 International_Tables_for_Crystallography_Vol.C(1991)_Tables_6.1.1.4_and_6.1.1.5
mo+6 17.88710 1.03649 11.17500 8.48061 6.57891 0.05888 0.00000 0.00000 0.34494 -1.41600 3.10300 International_Tables_for_Crystallography_Vol.C(1991)_Tables_6.1.1.4_and_6.1.1.5
o-2 4.75800 7.83100 3.63700 30.05000 0.00000 0.00000 0.00000 0.00000 1.59400 0.00300 0.00400 International_Tables_for_Crystallography_Vol.C(1991)_Tables_6.1.1.4_and_6.1.1.5

loop_
_geom_angle_atom_site_label_1
_geom_angle_atom_site_label_2
_geom_angle_atom_site_label_3
_geom_angle_site_symmetry_1
_geom_angle_site_symmetry_2
_geom_angle_site_symmetry_3
_geom_angle
_geom_angle_publ_flag
? ? ? ? ? ? ? ?

loop_
_geom_bond_atom_site_label_1
_geom_bond_atom_site_label_2
_geom_bond_site_symmetry_1
_geom_bond_site_symmetry_2
_geom_bond_distance
_geom_bond_publ_flag
? ? ? ? ? ?

loop_
_geom_contact_atom_site_label_1
_geom_contact_atom_site_label_2
_geom_contact_distance
_geom_contact_site_symmetry_1
_geom_contact_site_symmetry_2
_geom_contact_publ_flag
? ? ? ? ? ?

loop_
_geom_hbond_atom_site_label_D
_geom_hbond_atom_site_label_H
_geom_hbond_atom_site_label_A
_geom_hbond_site_symmetry_D
_geom_hbond_site_symmetry_H
_geom_hbond_site_symmetry_A
_geom_hbond_distance_DH
_geom_hbond_distance_HA
_geom_hbond_distance_DA
_geom_hbond_angle_DHA
_geom_hbond_publ_flag
? ? ? ? ? ? ? ? ? ? ?

loop_
_geom_torsion_atom_site_label_1
_geom_torsion_atom_site_label_2
_geom_torsion_atom_site_label_3
_geom_torsion_atom_site_label_4
_geom_torsion_site_symmetry_1
_geom_torsion_site_symmetry_2
_geom_torsion_site_symmetry_3
_geom_torsion_site_symmetry_4
_geom_torsion
_geom_torsion_publ_flag
? ? ? ? ? ? ? ? ? ?
